data_2213265
loop_
_publ_author_name
'Yue Meng'
'Weixiao Hu'
'Ke Wu'

_publ_section_title
;
 4-Methyl-2-phenyl-1-tosylpiperazine
;
_journal_coeditor_code CV2229
_journal_issue 5
_journal_name_full 'Acta Crystallographica Section E'
_journal_page_first o2630
_journal_page_last o2630
_journal_paper_doi 10.1107/S160053680701906X
_journal_volume 63
_journal_year 2007
_chemical_formula_iupac 'C18 H22 N2 O2 S'
_chemical_formula_moiety 'C18 H22 N2 O2 S'
_chemical_formula_sum 'C18 H22 N2 O2 S'
_chemical_formula_weight 330.44
_chemical_name_systematic
;
4-Methyl-2-phenyl-1-tosylpiperazine
;
_space_group_IT_number 19
_symmetry_cell_setting orthorhombic
_symmetry_space_group_name_Hall 'P 2ac 2ab'
_symmetry_space_group_name_H-M 'P 21 21 21'
_atom_sites_solution_hydrogens geom
_atom_sites_solution_primary direct
_atom_sites_solution_secondary difmap
_audit_creation_method SHELXL-97
_cell_angle_alpha 90.00
_cell_angle_beta 90.00
_cell_angle_gamma 90.00
_cell_formula_units_Z 4
_cell_length_a 10.2066(11)
_cell_length_b 10.6427(11)
_cell_length_c 15.5870(17)
_cell_measurement_reflns_used 4930
_cell_measurement_temperature 296(2)
_cell_measurement_theta_max 28.27
_cell_measurement_theta_min 2.32
_cell_volume 1693.2(3)
_computing_cell_refinement 'SAINT (Bruker, 2005)'
_computing_data_collection 'SMART (Bruker, 2005)'
_computing_data_reduction SAINT
_computing_molecular_graphics 'SHELXTL (Bruker, 2005)'
_computing_publication_material SHELXTL
_computing_structure_refinement 'SHELXL97 (Sheldrick, 1997)'
_computing_structure_solution 'SHELXS97 (Sheldrick, 1997)'
_diffrn_ambient_temperature 296(2)
_diffrn_measured_fraction_theta_full 0.991
_diffrn_measured_fraction_theta_max 0.991
_diffrn_measurement_device_type 'Bruker SMART APEXII CCD area-detector'
_diffrn_measurement_method '\f and \w'
_diffrn_radiation_monochromator graphite
_diffrn_radiation_source 'fine-focus sealed tube'
_diffrn_radiation_type MoK\a
_diffrn_radiation_wavelength 0.71073
_diffrn_reflns_av_R_equivalents 0.0219
_diffrn_reflns_av_sigmaI/netI 0.0250
_diffrn_reflns_limit_h_max 13
_diffrn_reflns_limit_h_min -13
_diffrn_reflns_limit_k_max 13
_diffrn_reflns_limit_k_min -11
_diffrn_reflns_limit_l_max 19
_diffrn_reflns_limit_l_min -19
_diffrn_reflns_number 10807
_diffrn_reflns_theta_full 27.50
_diffrn_reflns_theta_max 27.50
_diffrn_reflns_theta_min 2.32
_diffrn_standards_decay_% 0
_diffrn_standards_interval_time 60
_diffrn_standards_number 3
_exptl_absorpt_coefficient_mu 0.202
_exptl_absorpt_correction_T_max 0.9603
_exptl_absorpt_correction_T_min 0.9511
_exptl_absorpt_correction_type multi-scan
_exptl_absorpt_process_details '(SADABS; Sheldrick, 1996)'
_exptl_crystal_colour colourless
_exptl_crystal_density_diffrn 1.296
_exptl_crystal_density_method 'not measured'
_exptl_crystal_description prismatic
_exptl_crystal_F_000 704
_exptl_crystal_size_max 0.25
_exptl_crystal_size_mid 0.20
_exptl_crystal_size_min 0.15
_refine_diff_density_max 0.149
_refine_diff_density_min -0.246
_refine_ls_abs_structure_details 'Flack (1983), 1590 Friedel pairs'
_refine_ls_abs_structure_Flack 0.50(7)
_refine_ls_extinction_method none
_refine_ls_goodness_of_fit_ref 1.040
_refine_ls_hydrogen_treatment constr
_refine_ls_matrix_type full
_refine_ls_number_parameters 210
_refine_ls_number_reflns 3811
_refine_ls_number_restraints 0
_refine_ls_restrained_S_all 1.040
_refine_ls_R_factor_all 0.0370
_refine_ls_R_factor_gt 0.0316
_refine_ls_shift/su_max 0.001
_refine_ls_shift/su_mean 0.000
_refine_ls_structure_factor_coef Fsqd
_refine_ls_weighting_details 'calc w=1/[\s^2^(Fo^2^)+(0.0449P)^2^+0.1655P] where P=(Fo^2^+2Fc^2^)/3'
_refine_ls_weighting_scheme calc
_refine_ls_wR_factor_gt 0.0799
_refine_ls_wR_factor_ref 0.0834
_reflns_number_gt 3449
_reflns_number_total 3811
_reflns_threshold_expression I>2\s(I)
_cod_data_source_file cv2229.cif
_cod_data_source_block I
_cod_depositor_comments
;
The following automatic conversions were performed:
'_symmetry_cell_setting' value 'Orthorhombic' changed to 'orthorhombic'
according to '/home/saulius/struct/CIF-dictionaries/cif_core.dic'
dictionary named 'cif_core.dic' version 2.4.1 from 2010-06-29.

Automatic conversion script
Id: cif_fix_enum 1527 2010-12-29 10:47:43Z saulius 

The following automatic conversions were performed:

'_symmetry_cell_setting' value 'Orthorhombic' changed to
'orthorhombic' according to
/home/saulius/struct/CIF-dictionaries/cif_core.dic dictionary named
'cif_core.dic' version 2.4.1 from 2010-06-29.

Automatic conversion script
Id: cif_fix_values 1715 2011-07-08 13:25:40Z adriana 
;
_cod_original_cell_volume 1693.1(3)
_cod_database_code 2213265
_cod_database_fobs_code 2213265

loop_
_symmetry_equiv_pos_as_xyz
'x, y, z'
'-x+1/2, -y, z+1/2'
'-x, y+1/2, -z+1/2'
'x+1/2, -y+1/2, -z'

loop_
_atom_site_type_symbol
_atom_site_label
_atom_site_fract_x
_atom_site_fract_y
_atom_site_fract_z
_atom_site_U_iso_or_equiv
_atom_site_adp_type
_atom_site_calc_flag
_atom_site_refinement_flags
_atom_site_occupancy
S S1 0.02151(4) 0.24266(4) 0.79485(2) 0.04437(11) Uani d . 1
O O1 0.06934(14) 0.11953(12) 0.81423(9) 0.0622(3) Uani d . 1
O O2 0.07796(13) 0.31207(13) 0.72578(8) 0.0604(4) Uani d . 1
N N1 0.04159(13) 0.32677(12) 0.88091(8) 0.0388(3) Uani d . 1
C C2 0.03934(15) 0.46591(14) 0.87809(9) 0.0371(3) Uani d . 1
H H2 0.0470 0.4909 0.8178 0.045 Uiso calc R 1
C C3 -0.09104(15) 0.51519(16) 0.91085(10) 0.0419(3) Uani d . 1
H H3A -0.0876 0.6062 0.9136 0.050 Uiso calc R 1
H H3B -0.1596 0.4922 0.8707 0.050 Uiso calc R 1
N N4 -0.12352(13) 0.46558(13) 0.99565(9) 0.0432(3) Uani d . 1
C C5 -0.12911(19) 0.32900(16) 0.99267(11) 0.0495(4) Uani d . 1
H H5A -0.1974 0.3030 0.9532 0.059 Uiso calc R 1
H H5B -0.1509 0.2967 1.0491 0.059 Uiso calc R 1
C C6 0.00021(17) 0.27504(14) 0.96419(9) 0.0449(4) Uani d . 1
H H6A 0.0664 0.2936 1.0070 0.054 Uiso calc R 1
H H6B -0.0074 0.1844 0.9596 0.054 Uiso calc R 1
C C7 0.15998(16) 0.51458(15) 0.92445(10) 0.0403(3) Uani d . 1
C C8 0.15569(18) 0.59222(16) 0.99594(12) 0.0499(4) Uani d . 1
H H8 0.0752 0.6175 1.0179 0.060 Uiso calc R 1
C C9 0.2703(2) 0.63240(19) 1.03499(13) 0.0581(5) Uani d . 1
H H9 0.2660 0.6837 1.0832 0.070 Uiso calc R 1
C C10 0.38992(19) 0.5972(2) 1.00302(14) 0.0613(5) Uani d . 1
H H10 0.4666 0.6244 1.0293 0.074 Uiso calc R 1
C C11 0.39541(18) 0.5215(2) 0.93211(14) 0.0610(5) Uani d . 1
H H11 0.4763 0.4980 0.9099 0.073 Uiso calc R 1
C C12 0.28189(17) 0.47966(18) 0.89330(12) 0.0505(4) Uani d . 1
H H12 0.2873 0.4274 0.8456 0.061 Uiso calc R 1
C C13 -0.2484(2) 0.5164(2) 1.02383(15) 0.0668(6) Uani d . 1
H H13A -0.2701 0.4823 1.0790 0.100 Uiso calc R 1
H H13B -0.3153 0.4943 0.9833 0.100 Uiso calc R 1
H H13C -0.2422 0.6062 1.0278 0.100 Uiso calc R 1
C C14 -0.14845(17) 0.22811(15) 0.77585(9) 0.0435(4) Uani d . 1
C C15 -0.2118(2) 0.31740(18) 0.72704(12) 0.0555(4) Uani d . 1
H H15 -0.1650 0.3822 0.7013 0.067 Uiso calc R 1
C C16 -0.3463(2) 0.3089(2) 0.71697(14) 0.0637(5) Uani d . 1
H H16 -0.3893 0.3685 0.6836 0.076 Uiso calc R 1
C C17 -0.4182(2) 0.2146(2) 0.75493(12) 0.0606(5) Uani d . 1
C C18 -0.3523(2) 0.1267(2) 0.80406(13) 0.0608(5) Uani d . 1
H H18 -0.3992 0.0628 0.8308 0.073 Uiso calc R 1
C C19 -0.2177(2) 0.13219(17) 0.81409(11) 0.0528(4) Uani d . 1
H H19 -0.1744 0.0716 0.8464 0.063 Uiso calc R 1
C C20 -0.5649(2) 0.2056(3) 0.74181(18) 0.0864(8) Uani d . 1
H H20A -0.6046 0.1697 0.7920 0.130 Uiso calc R 1
H H20B -0.5829 0.1532 0.6931 0.130 Uiso calc R 1
H H20C -0.6001 0.2880 0.7321 0.130 Uiso calc R 1

loop_
_atom_site_aniso_label
_atom_site_aniso_U_11
_atom_site_aniso_U_22
_atom_site_aniso_U_33
_atom_site_aniso_U_12
_atom_site_aniso_U_13
_atom_site_aniso_U_23
S1 0.0496(2) 0.0435(2) 0.04002(18) 0.00504(18) -0.00067(16) -0.00628(16)
O1 0.0689(8) 0.0465(7) 0.0711(8) 0.0178(6) -0.0130(7) -0.0160(6)
O2 0.0642(8) 0.0750(9) 0.0421(6) -0.0034(7) 0.0122(6) -0.0055(6)
N1 0.0462(8) 0.0340(6) 0.0363(6) 0.0001(5) -0.0013(6) 0.0013(5)
C2 0.0425(8) 0.0339(7) 0.0350(7) 0.0010(6) 0.0012(6) 0.0039(5)
C3 0.0409(8) 0.0400(8) 0.0449(8) 0.0027(7) -0.0053(7) 0.0014(7)
N4 0.0391(7) 0.0461(8) 0.0444(7) -0.0045(6) 0.0061(6) -0.0061(6)
C5 0.0569(10) 0.0508(10) 0.0410(8) -0.0148(8) 0.0070(8) 0.0014(7)
C6 0.0597(10) 0.0376(8) 0.0374(7) -0.0018(7) -0.0010(7) 0.0059(6)
C7 0.0421(8) 0.0348(8) 0.0441(8) -0.0024(6) 0.0012(7) 0.0090(6)
C8 0.0470(9) 0.0471(9) 0.0556(9) -0.0071(8) 0.0020(8) -0.0030(8)
C9 0.0644(11) 0.0503(10) 0.0597(11) -0.0144(9) -0.0103(9) -0.0014(9)
C10 0.0521(10) 0.0598(12) 0.0721(12) -0.0154(9) -0.0152(9) 0.0136(10)
C11 0.0394(9) 0.0677(12) 0.0758(13) -0.0008(9) 0.0002(9) 0.0149(11)
C12 0.0447(9) 0.0533(10) 0.0535(10) 0.0011(8) 0.0031(8) 0.0046(8)
C13 0.0485(10) 0.0792(15) 0.0727(13) -0.0023(10) 0.0163(9) -0.0186(12)
C14 0.0540(9) 0.0394(8) 0.0370(7) 0.0012(7) -0.0053(6) -0.0040(6)
C15 0.0643(11) 0.0507(10) 0.0516(10) 0.0004(9) -0.0101(9) 0.0100(8)
C16 0.0637(12) 0.0635(12) 0.0639(12) 0.0108(10) -0.0150(10) 0.0040(9)
C17 0.0566(10) 0.0706(13) 0.0545(10) 0.0031(10) -0.0052(9) -0.0144(9)
C18 0.0672(11) 0.0588(11) 0.0564(10) -0.0165(9) -0.0040(9) -0.0037(9)
C19 0.0673(11) 0.0419(9) 0.0492(9) -0.0050(8) -0.0097(8) 0.0037(7)
C20 0.0575(12) 0.110(2) 0.0918(16) 0.0023(13) -0.0035(12) -0.0224(15)

loop_
_atom_type_symbol
_atom_type_description
_atom_type_scat_dispersion_real
_atom_type_scat_dispersion_imag
_atom_type_scat_source
C C 0.0033 0.0016 'International Tables Vol C Tables 4.2.6.8 and 6.1.1.4'
H H 0.0000 0.0000 'International Tables Vol C Tables 4.2.6.8 and 6.1.1.4'
N N 0.0061 0.0033 'International Tables Vol C Tables 4.2.6.8 and 6.1.1.4'
O O 0.0106 0.0060 'International Tables Vol C Tables 4.2.6.8 and 6.1.1.4'
S S 0.1246 0.1234 'International Tables Vol C Tables 4.2.6.8 and 6.1.1.4'

loop_
_geom_angle_atom_site_label_1
_geom_angle_atom_site_label_2
_geom_angle_atom_site_label_3
_geom_angle
O2 S1 O1 119.71(9)
O2 S1 N1 106.65(7)
O1 S1 N1 106.68(7)
O2 S1 C14 108.39(8)
O1 S1 C14 106.87(8)
N1 S1 C14 108.08(7)
C6 N1 C2 113.30(12)
C6 N1 S1 119.05(10)
C2 N1 S1 121.60(10)
N1 C2 C7 108.32(12)
N1 C2 C3 110.41(13)
C7 C2 C3 115.63(12)
N1 C2 H2 107.4
C7 C2 H2 107.4
C3 C2 H2 107.4
N4 C3 C2 112.21(13)
N4 C3 H3A 109.2
C2 C3 H3A 109.2
N4 C3 H3B 109.2
C2 C3 H3B 109.2
H3A C3 H3B 107.9
C13 N4 C5 110.32(15)
C13 N4 C3 109.75(15)
C5 N4 C3 109.92(13)
N4 C5 C6 110.84(14)
N4 C5 H5A 109.5
C6 C5 H5A 109.5
N4 C5 H5B 109.5
C6 C5 H5B 109.5
H5A C5 H5B 108.1
N1 C6 C5 111.63(13)
N1 C6 H6A 109.3
C5 C6 H6A 109.3
N1 C6 H6B 109.3
C5 C6 H6B 109.3
H6A C6 H6B 108.0
C12 C7 C8 117.97(16)
C12 C7 C2 118.01(15)
C8 C7 C2 124.02(15)
C9 C8 C7 120.63(17)
C9 C8 H8 119.7
C7 C8 H8 119.7
C10 C9 C8 120.49(19)
C10 C9 H9 119.8
C8 C9 H9 119.8
C11 C10 C9 119.41(18)
C11 C10 H10 120.3
C9 C10 H10 120.3
C10 C11 C12 120.60(19)
C10 C11 H11 119.7
C12 C11 H11 119.7
C11 C12 C7 120.89(18)
C11 C12 H12 119.6
C7 C12 H12 119.6
N4 C13 H13A 109.5
N4 C13 H13B 109.5
H13A C13 H13B 109.5
N4 C13 H13C 109.5
H13A C13 H13C 109.5
H13B C13 H13C 109.5
C19 C14 C15 120.60(17)
C19 C14 S1 119.77(13)
C15 C14 S1 119.51(14)
C14 C15 C16 118.85(19)
C14 C15 H15 120.6
C16 C15 H15 120.6
C17 C16 C15 121.81(19)
C17 C16 H16 119.1
C15 C16 H16 119.1
C16 C17 C18 118.17(18)
C16 C17 C20 121.0(2)
C18 C17 C20 120.8(2)
C19 C18 C17 121.09(19)
C19 C18 H18 119.5
C17 C18 H18 119.5
C14 C19 C18 119.48(17)
C14 C19 H19 120.3
C18 C19 H19 120.3
C17 C20 H20A 109.5
C17 C20 H20B 109.5
H20A C20 H20B 109.5
C17 C20 H20C 109.5
H20A C20 H20C 109.5
H20B C20 H20C 109.5

loop_
_geom_bond_atom_site_label_1
_geom_bond_atom_site_label_2
_geom_bond_distance
S1 O2 1.4271(13)
S1 O1 1.4306(13)
S1 N1 1.6257(12)
S1 C14 1.7666(18)
N1 C6 1.4720(18)
N1 C2 1.4816(19)
C2 C7 1.519(2)
C2 C3 1.519(2)
C2 H2 0.9800
C3 N4 1.462(2)
C3 H3A 0.9700
C3 H3B 0.9700
N4 C13 1.452(2)
N4 C5 1.456(2)
C5 C6 1.506(3)
C5 H5A 0.9700
C5 H5B 0.9700
C6 H6A 0.9700
C6 H6B 0.9700
C7 C12 1.386(2)
C7 C8 1.388(2)
C8 C9 1.386(3)
C8 H8 0.9300
C9 C10 1.371(3)
C9 H9 0.9300
C10 C11 1.369(3)
C10 H10 0.9300
C11 C12 1.381(3)
C11 H11 0.9300
C12 H12 0.9300
C13 H13A 0.9599
C13 H13B 0.9599
C13 H13C 0.9599
C14 C19 1.378(2)
C14 C15 1.378(2)
C15 C16 1.385(3)
C15 H15 0.9300
C16 C17 1.376(3)
C16 H16 0.9300
C17 C18 1.384(3)
C17 C20 1.514(3)
C18 C19 1.383(3)
C18 H18 0.9300
C19 H19 0.9300
C20 H20A 0.9599
C20 H20B 0.9599
C20 H20C 0.9599

loop_
_geom_hbond_atom_site_label_D
_geom_hbond_atom_site_label_H
_geom_hbond_atom_site_label_A
_geom_hbond_site_symmetry_A
_geom_hbond_distance_DH
_geom_hbond_distance_HA
_geom_hbond_distance_DA
_geom_hbond_angle_DHA
C13 H13A O1 4_457 0.96 2.57 3.453(3) 152

loop_
_geom_torsion_atom_site_label_1
_geom_torsion_atom_site_label_2
_geom_torsion_atom_site_label_3
_geom_torsion_atom_site_label_4
_geom_torsion
O2 S1 N1 C6 -176.10(12)
O1 S1 N1 C6 -47.07(14)
C14 S1 N1 C6 67.55(13)
O2 S1 N1 C2 33.11(15)
O1 S1 N1 C2 162.13(13)
C14 S1 N1 C2 -83.25(14)
C6 N1 C2 C7 77.84(16)
S1 N1 C2 C7 -129.84(12)
C6 N1 C2 C3 -49.71(17)
S1 N1 C2 C3 102.62(14)
N1 C2 C3 N4 53.49(16)
C7 C2 C3 N4 -69.91(16)
C2 C3 N4 C13 179.64(15)
C2 C3 N4 C5 -58.86(17)
C13 N4 C5 C6 -179.55(15)
C3 N4 C5 C6 59.28(18)
C2 N1 C6 C5 51.48(18)
S1 N1 C6 C5 -101.61(14)
N4 C5 C6 N1 -55.84(18)
N1 C2 C7 C12 60.00(18)
C3 C2 C7 C12 -175.50(15)
N1 C2 C7 C8 -120.20(16)
C3 C2 C7 C8 4.3(2)
C12 C7 C8 C9 -0.5(3)
C2 C7 C8 C9 179.74(16)
C7 C8 C9 C10 0.7(3)
C8 C9 C10 C11 -0.2(3)
C9 C10 C11 C12 -0.6(3)
C10 C11 C12 C7 0.9(3)
C8 C7 C12 C11 -0.3(3)
C2 C7 C12 C11 179.51(16)
O2 S1 C14 C19 157.44(13)
O1 S1 C14 C19 27.15(16)
N1 S1 C14 C19 -87.34(15)
O2 S1 C14 C15 -26.46(17)
O1 S1 C14 C15 -156.75(14)
N1 S1 C14 C15 88.76(15)
C19 C14 C15 C16 -0.1(3)
S1 C14 C15 C16 -176.18(15)
C14 C15 C16 C17 0.6(3)
C15 C16 C17 C18 -0.2(3)
C15 C16 C17 C20 -178.9(2)
C16 C17 C18 C19 -0.7(3)
C20 C17 C18 C19 177.96(19)
C15 C14 C19 C18 -0.8(3)
S1 C14 C19 C18 175.28(14)
C17 C18 C19 C14 1.2(3)

loop_
_cod_related_entry_id
_cod_related_entry_database
_cod_related_entry_code
1 ChemSpider 21185189
